data_4502685
loop_
_publ_author_name
'Aitipamula, Srinivasulu'
'Chow, Pui Shan'
'Tan, Reginald B. H.'

_publ_section_title
;
 Polymorphs and Solvates of a Cocrystal Involving an Analgesic Drug,
 Ethenzamide, and 3,5-Dinitrobenzoic Acid
;
_journal_issue 5
_journal_name_full 'Crystal Growth &amp; Design'
_journal_page_first 2229
_journal_paper_doi 10.1021/cg9015178
_journal_volume 10
_journal_year 2010
_chemical_formula_moiety 'C9 H11 N O2, C9 H12, C7 H4 N2 O6'
_chemical_formula_sum 'C25 H27 N3 O8'
_chemical_formula_weight 497.50
_chemical_name_common
;
Mesitylene solvate of 1:1 cocrystal of ethenzamide and 3,5-dinitrobenzoic acid
;
_chemical_name_systematic
;
Mesitylene solvate of 1:1 cocrystal of ethenzamide and 3,5-dinitrobenzoic acid
;
_space_group_IT_number 14
_symmetry_cell_setting monoclinic
_symmetry_space_group_name_Hall '-P 2ybc'
_symmetry_space_group_name_H-M 'P 1 21/c 1'
_atom_sites_solution_hydrogens geom
_atom_sites_solution_primary direct
_atom_sites_solution_secondary difmap
_audit_creation_method SHELXL-97
_cell_angle_alpha 90.00
_cell_angle_beta 90.68(3)
_cell_angle_gamma 90.00
_cell_formula_units_Z 4
_cell_length_a 7.5121(15)
_cell_length_b 11.316(2)
_cell_length_c 28.712(6)
_cell_measurement_reflns_used 6466
_cell_measurement_temperature 110(2)
_cell_measurement_theta_max 31.1101
_cell_measurement_theta_min 1.9344
_cell_volume 2440.5(8)
_computing_cell_refinement 'CrystalClear (Rigaku Inc., 2008)'
_computing_data_collection 'CrystalClear (Rigaku Inc., 2008)'
_computing_data_reduction 'CrystalClear (Rigaku Inc., 2008)'
_computing_structure_refinement 'SHELXL-97 (Sheldrick, 1997)'
_computing_structure_solution 'SHELXS-97 (Sheldrick, 1990)'
_diffrn_ambient_temperature 110(2)
_diffrn_measured_fraction_theta_full 0.999
_diffrn_measured_fraction_theta_max 0.999
_diffrn_measurement_device_type 'Rigaku Saturn 70 CCD area detector'
_diffrn_measurement_method '\w scans'
_diffrn_radiation_monochromator graphite
_diffrn_radiation_source 'fine-focus sealed tube'
_diffrn_radiation_type MoK\a
_diffrn_radiation_wavelength 0.71073
_diffrn_reflns_av_R_equivalents 0.0375
_diffrn_reflns_av_sigmaI/netI 0.0256
_diffrn_reflns_limit_h_max 10
_diffrn_reflns_limit_h_min -8
_diffrn_reflns_limit_k_max 15
_diffrn_reflns_limit_k_min -15
_diffrn_reflns_limit_l_max 38
_diffrn_reflns_limit_l_min -38
_diffrn_reflns_number 34892
_diffrn_reflns_theta_full 28.28
_diffrn_reflns_theta_max 28.28
_diffrn_reflns_theta_min 1.42
_exptl_absorpt_coefficient_mu 0.102
_exptl_absorpt_correction_T_max 0.9720
_exptl_absorpt_correction_T_min 0.9603
_exptl_absorpt_correction_type multi-scan
_exptl_absorpt_process_details 'R. H. Blessing, Acta Cryst. 1995 A51, 33-38'
_exptl_crystal_colour colorless
_exptl_crystal_density_diffrn 1.354
_exptl_crystal_density_method 'not measured'
_exptl_crystal_description block
_exptl_crystal_F_000 1048
_exptl_crystal_size_max 0.40
_exptl_crystal_size_mid 0.36
_exptl_crystal_size_min 0.28
_refine_diff_density_max 0.830
_refine_diff_density_min -0.621
_refine_diff_density_rms 0.091
_refine_ls_extinction_method none
_refine_ls_goodness_of_fit_ref 1.195
_refine_ls_hydrogen_treatment mixed
_refine_ls_matrix_type full
_refine_ls_number_parameters 341
_refine_ls_number_reflns 6030
_refine_ls_number_restraints 0
_refine_ls_restrained_S_all 1.195
_refine_ls_R_factor_all 0.0975
_refine_ls_R_factor_gt 0.0858
_refine_ls_shift/su_max 0.000
_refine_ls_shift/su_mean 0.000
_refine_ls_structure_factor_coef Fsqd
_refine_ls_weighting_details 'calc w=1/[\s^2^(Fo^2^)+(0.1006P)^2^+2.1129P] where P=(Fo^2^+2Fc^2^)/3'
_refine_ls_weighting_scheme calc
_refine_ls_wR_factor_gt 0.2173
_refine_ls_wR_factor_ref 0.2309
_reflns_number_gt 5388
_reflns_number_total 6030
_reflns_threshold_expression >2sigma(I)
_cod_data_source_file cg9015178_si_001.cif
_cod_data_source_block EA+DNBA-Mesitylene
_cod_depositor_comments
;
The following automatic conversions were performed:

'_symmetry_cell_setting' value 'Monoclinic' changed to 'monoclinic'
according to /home/saulius/struct/CIF-dictionaries/cif_core.dic
dictionary named 'cif_core.dic' version 2.4.2 from 2011-04-26.

Automatic conversion script
Id: cif_fix_values 1715 2011-07-08 13:25:40Z adriana 
;
_cod_original_cell_volume 2440.6(8)
_cod_original_sg_symbol_H-M P2(1)/c
_cod_database_code 4502685

loop_
_symmetry_equiv_pos_as_xyz
'x, y, z'
'-x, y+1/2, -z+1/2'
'-x, -y, -z'
'x, -y-1/2, z-1/2'

loop_
_atom_site_label
_atom_site_type_symbol
_atom_site_fract_x
_atom_site_fract_y
_atom_site_fract_z
_atom_site_U_iso_or_equiv
_atom_site_adp_type
_atom_site_occupancy
_atom_site_symmetry_multiplicity
_atom_site_calc_flag
_atom_site_refinement_flags
O3 O 0.3389(2) 0.21916(17) 1.01001(6) 0.0351(4) Uani 1 1 d .
O4 O 0.5224(2) 0.11636(16) 0.96407(6) 0.0329(4) Uani 1 1 d .
O2 O 0.7758(2) 0.20477(16) 0.16501(6) 0.0321(4) Uani 1 1 d .
N3 N 0.2336(3) 0.09566(19) 0.80660(7) 0.0306(5) Uani 1 1 d .
N2 N -0.2122(3) 0.28287(19) 0.90526(8) 0.0344(5) Uani 1 1 d .
C12 C -0.0334(3) 0.2322(2) 0.89996(9) 0.0280(5) Uani 1 1 d .
C10 C 0.2493(3) 0.1781(2) 0.93213(8) 0.0260(5) Uani 1 1 d .
C14 C 0.1804(3) 0.1419(2) 0.85208(8) 0.0265(5) Uani 1 1 d .
N1 N 0.6140(3) 0.1973(2) 0.08267(8) 0.0341(5) Uani 1 1 d .
O6 O -0.3161(3) 0.27608(19) 0.87203(8) 0.0451(5) Uani 1 1 d .
O1 O 0.7658(2) 0.10939(18) 0.02521(6) 0.0370(4) Uani 1 1 d .
C15 C 0.3002(3) 0.1358(2) 0.88900(8) 0.0266(5) Uani 1 1 d .
H15 H 0.4155 0.1032 0.8848 0.032 Uiso 1 1 calc R
C16 C 0.3748(3) 0.1731(2) 0.97301(8) 0.0271(5) Uani 1 1 d .
O8 O 0.3778(3) 0.04623(18) 0.80383(6) 0.0385(5) Uani 1 1 d .
O5 O -0.2486(3) 0.32886(18) 0.94263(8) 0.0428(5) Uani 1 1 d .
O7 O 0.1305(3) 0.1080(2) 0.77359(7) 0.0454(5) Uani 1 1 d .
C1 C 0.9162(3) 0.1272(2) 0.09752(8) 0.0254(5) Uani 1 1 d .
C11 C 0.0804(3) 0.2274(2) 0.93784(8) 0.0280(5) Uani 1 1 d .
H11 H 0.0448 0.2570 0.9673 0.034 Uiso 1 1 calc R
C6 C 1.0657(3) 0.0756(2) 0.07725(9) 0.0294(5) Uani 1 1 d .
H6A H 1.0625 0.0565 0.0450 0.035 Uiso 1 1 calc R
C13 C 0.0120(3) 0.1900(2) 0.85655(9) 0.0294(5) Uani 1 1 d .
H13 H -0.0689 0.1937 0.8309 0.035 Uiso 1 1 calc R
C4 C 1.2232(4) 0.0798(2) 0.14980(10) 0.0355(6) Uani 1 1 d .
H4A H 1.3273 0.0632 0.1677 0.043 Uiso 1 1 calc R
C5 C 1.2183(3) 0.0515(2) 0.10314(9) 0.0329(5) Uani 1 1 d .
H5A H 1.3184 0.0159 0.0889 0.039 Uiso 1 1 calc R
C3 C 1.0782(4) 0.1321(2) 0.17091(9) 0.0341(6) Uani 1 1 d .
H3 H 1.0841 0.1518 0.2030 0.041 Uiso 1 1 calc R
C7 C 0.7580(3) 0.1457(2) 0.06624(8) 0.0272(5) Uani 1 1 d .
C8 C 0.7785(4) 0.2303(2) 0.21404(9) 0.0356(6) Uani 1 1 d .
H8A H 0.8698 0.2908 0.2213 0.043 Uiso 1 1 calc R
H8B H 0.8066 0.1580 0.2321 0.043 Uiso 1 1 calc R
C2 C 0.9240(3) 0.1560(2) 0.14530(8) 0.0277(5) Uani 1 1 d .
C9 C 0.5963(4) 0.2751(3) 0.22608(11) 0.0468(7) Uani 1 1 d .
H9A H 0.5682 0.3446 0.2070 0.070 Uiso 1 1 calc R
H9B H 0.5940 0.2968 0.2591 0.070 Uiso 1 1 calc R
H9C H 0.5080 0.2131 0.2200 0.070 Uiso 1 1 calc R
C18 C 0.2771(3) 1.0340(2) 0.37706(9) 0.0309(5) Uani 1 1 d .
H18 H 0.3948 1.0646 0.3766 0.037 Uiso 1 1 calc R
C17 C 0.2098(4) 0.9905(2) 0.41834(9) 0.0336(6) Uani 1 1 d .
C20 C -0.0018(5) 0.9879(3) 0.33956(13) 0.0580(11) Uani 1 1 d .
H20 H -0.0759 0.9868 0.3125 0.070 Uiso 1 1 calc R
C22 C 0.0402(4) 0.9468(2) 0.41933(12) 0.0441(7) Uani 1 1 d .
H22 H -0.0038 0.9166 0.4478 0.053 Uiso 1 1 calc R
C25 C -0.2554(5) 0.8971(4) 0.3839(2) 0.0907(18) Uani 1 1 d .
H25A H -0.2517 0.8140 0.3935 0.136 Uiso 1 1 calc R
H25B H -0.3136 0.9037 0.3533 0.136 Uiso 1 1 calc R
H25C H -0.3225 0.9429 0.4068 0.136 Uiso 1 1 calc R
C19 C 0.1761(5) 1.0339(2) 0.33652(9) 0.0439(7) Uani 1 1 d .
C21 C -0.0670(4) 0.9450(3) 0.38122(14) 0.0502(8) Uani 1 1 d .
C23 C 0.3250(6) 0.9929(3) 0.46174(11) 0.0599(10) Uani 1 1 d .
H23A H 0.2557 1.0233 0.4878 0.090 Uiso 1 1 calc R
H23B H 0.4279 1.0443 0.4567 0.090 Uiso 1 1 calc R
H23C H 0.3662 0.9127 0.4689 0.090 Uiso 1 1 calc R
C24 C 0.2470(8) 1.0804(4) 0.29178(12) 0.0830(16) Uani 1 1 d .
H24A H 0.3725 1.1020 0.2960 0.125 Uiso 1 1 calc R
H24B H 0.1786 1.1503 0.2823 0.125 Uiso 1 1 calc R
H24C H 0.2364 1.0194 0.2677 0.125 Uiso 1 1 calc R
H1 H 0.620(5) 0.232(3) 0.1125(13) 0.058(11) Uiso 1 1 d .
H2 H 0.522(5) 0.211(3) 0.0628(13) 0.052(10) Uiso 1 1 d .
H10 H 0.613(6) 0.118(4) 0.9910(15) 0.083(14) Uiso 1 1 d .

loop_
_atom_site_aniso_label
_atom_site_aniso_U_11
_atom_site_aniso_U_22
_atom_site_aniso_U_33
_atom_site_aniso_U_23
_atom_site_aniso_U_13
_atom_site_aniso_U_12
O3 0.0351(10) 0.0435(11) 0.0268(8) -0.0037(7) -0.0033(7) 0.0056(8)
O4 0.0300(9) 0.0393(10) 0.0292(8) -0.0045(7) -0.0071(7) 0.0065(7)
O2 0.0298(9) 0.0381(10) 0.0284(8) -0.0042(7) -0.0015(7) 0.0021(7)
N3 0.0342(11) 0.0300(10) 0.0275(10) 0.0016(8) -0.0060(8) -0.0017(9)
N2 0.0261(11) 0.0296(11) 0.0474(13) 0.0042(9) -0.0025(9) -0.0014(8)
C12 0.0213(11) 0.0240(11) 0.0386(12) 0.0045(9) -0.0009(9) 0.0008(8)
C10 0.0276(12) 0.0225(10) 0.0278(11) 0.0008(8) -0.0051(9) -0.0024(9)
C14 0.0303(12) 0.0232(11) 0.0261(11) 0.0013(8) -0.0028(9) -0.0020(9)
N1 0.0279(11) 0.0432(12) 0.0311(11) -0.0041(9) -0.0052(9) 0.0048(9)
O6 0.0264(10) 0.0505(12) 0.0583(13) 0.0041(10) -0.0118(9) 0.0034(9)
O1 0.0331(10) 0.0505(11) 0.0273(9) -0.0031(8) -0.0053(7) 0.0067(8)
C15 0.0279(12) 0.0224(11) 0.0294(11) 0.0020(8) -0.0030(9) -0.0004(9)
C16 0.0269(12) 0.0264(11) 0.0279(11) 0.0027(9) -0.0032(9) -0.0013(9)
O8 0.0390(11) 0.0444(11) 0.0322(9) -0.0033(8) -0.0011(8) 0.0064(9)
O5 0.0354(11) 0.0410(11) 0.0522(12) -0.0030(9) 0.0055(9) 0.0039(8)
O7 0.0491(12) 0.0574(13) 0.0292(9) -0.0041(9) -0.0152(8) 0.0052(10)
C1 0.0260(12) 0.0223(10) 0.0279(11) 0.0024(8) -0.0041(9) -0.0038(8)
C11 0.0294(12) 0.0232(11) 0.0313(11) 0.0006(8) 0.0012(9) -0.0026(9)
C6 0.0290(12) 0.0259(11) 0.0332(12) 0.0008(9) -0.0044(9) -0.0021(9)
C13 0.0282(12) 0.0262(11) 0.0336(12) 0.0029(9) -0.0073(9) -0.0043(9)
C4 0.0296(13) 0.0332(13) 0.0433(14) -0.0011(10) -0.0142(11) 0.0012(10)
C5 0.0281(12) 0.0287(12) 0.0416(14) -0.0020(10) -0.0048(10) 0.0013(10)
C3 0.0348(14) 0.0342(13) 0.0331(12) -0.0032(10) -0.0094(10) 0.0006(10)
C7 0.0267(12) 0.0255(11) 0.0294(11) 0.0026(9) -0.0029(9) -0.0037(9)
C8 0.0419(15) 0.0359(13) 0.0290(12) -0.0048(10) -0.0033(10) -0.0027(11)
C2 0.0282(12) 0.0250(11) 0.0297(11) -0.0005(9) -0.0049(9) -0.0018(9)
C9 0.0454(17) 0.0524(18) 0.0425(15) -0.0112(13) 0.0045(13) -0.0018(14)
C18 0.0295(12) 0.0261(11) 0.0372(13) -0.0009(9) 0.0004(10) 0.0010(9)
C17 0.0413(15) 0.0279(12) 0.0315(12) -0.0005(9) -0.0006(10) 0.0065(10)
C20 0.064(2) 0.0386(16) 0.070(2) -0.0280(15) -0.0468(18) 0.0244(15)
C22 0.0441(16) 0.0281(13) 0.0607(18) -0.0007(12) 0.0158(14) 0.0020(12)
C25 0.039(2) 0.054(2) 0.178(6) -0.036(3) -0.007(3) -0.0030(17)
C19 0.071(2) 0.0305(13) 0.0302(13) -0.0013(10) -0.0022(13) 0.0172(14)
C21 0.0378(16) 0.0290(14) 0.084(2) -0.0123(15) 0.0002(15) 0.0022(12)
C23 0.088(3) 0.055(2) 0.0369(15) -0.0052(14) -0.0159(16) 0.0201(19)
C24 0.160(5) 0.054(2) 0.0356(17) 0.0135(15) 0.022(2) 0.030(3)

loop_
_atom_type_symbol
_atom_type_description
_atom_type_scat_dispersion_real
_atom_type_scat_dispersion_imag
_atom_type_scat_source
C C 0.0033 0.0016 'International Tables Vol C Tables 4.2.6.8 and 6.1.1.4'
H H 0.0000 0.0000 'International Tables Vol C Tables 4.2.6.8 and 6.1.1.4'
N N 0.0061 0.0033 'International Tables Vol C Tables 4.2.6.8 and 6.1.1.4'
O O 0.0106 0.0060 'International Tables Vol C Tables 4.2.6.8 and 6.1.1.4'

loop_
_geom_angle_atom_site_label_1
_geom_angle_atom_site_label_2
_geom_angle_atom_site_label_3
_geom_angle
C16 O4 H10 114(2)
C2 O2 C8 118.91(19)
O8 N3 O7 123.7(2)
O8 N3 C14 118.2(2)
O7 N3 C14 118.1(2)
O5 N2 O6 124.1(2)
O5 N2 C12 118.0(2)
O6 N2 C12 117.9(2)
C11 C12 C13 122.8(2)
C11 C12 N2 119.6(2)
C13 C12 N2 117.6(2)
C15 C10 C11 120.2(2)
C15 C10 C16 120.6(2)
C11 C10 C16 119.2(2)
C15 C14 C13 122.4(2)
C15 C14 N3 118.8(2)
C13 C14 N3 118.8(2)
C7 N1 H1 119(2)
C7 N1 H2 118(2)
H1 N1 H2 122(3)
C14 C15 C10 118.9(2)
C14 C15 H15 120.6
C10 C15 H15 120.6
O3 C16 O4 125.4(2)
O3 C16 C10 121.6(2)
O4 C16 C10 113.1(2)
C6 C1 C2 118.5(2)
C6 C1 C7 116.4(2)
C2 C1 C7 125.1(2)
C12 C11 C10 118.6(2)
C12 C11 H11 120.7
C10 C11 H11 120.7
C5 C6 C1 121.5(2)
C5 C6 H6A 119.3
C1 C6 H6A 119.3
C12 C13 C14 117.1(2)
C12 C13 H13 121.5
C14 C13 H13 121.5
C5 C4 C3 120.8(2)
C5 C4 H4A 119.6
C3 C4 H4A 119.6
C4 C5 C6 119.2(2)
C4 C5 H5A 120.4
C6 C5 H5A 120.4
C4 C3 C2 120.4(2)
C4 C3 H3 119.8
C2 C3 H3 119.8
O1 C7 N1 122.0(2)
O1 C7 C1 118.3(2)
N1 C7 C1 119.7(2)
O2 C8 C9 106.9(2)
O2 C8 H8A 110.3
C9 C8 H8A 110.3
O2 C8 H8B 110.3
C9 C8 H8B 110.3
H8A C8 H8B 108.6
O2 C2 C3 122.4(2)
O2 C2 C1 118.0(2)
C3 C2 C1 119.6(2)
C8 C9 H9A 109.5
C8 C9 H9B 109.5
H9A C9 H9B 109.5
C8 C9 H9C 109.5
H9A C9 H9C 109.5
H9B C9 H9C 109.5
C19 C18 C17 121.2(3)
C19 C18 H18 119.4
C17 C18 H18 119.4
C22 C17 C18 119.7(3)
C22 C17 C23 121.0(3)
C18 C17 C23 119.3(3)
C21 C20 C19 121.2(3)
C21 C20 H20 119.4
C19 C20 H20 119.4
C21 C22 C17 122.4(3)
C21 C22 H22 118.8
C17 C22 H22 118.8
C21 C25 H25A 109.5
C21 C25 H25B 109.5
H25A C25 H25B 109.5
C21 C25 H25C 109.5
H25A C25 H25C 109.5
H25B C25 H25C 109.5
C18 C19 C20 116.8(3)
C18 C19 C24 121.8(4)
C20 C19 C24 121.4(3)
C22 C21 C20 118.7(3)
C22 C21 C25 120.7(4)
C20 C21 C25 120.6(4)
C17 C23 H23A 109.5
C17 C23 H23B 109.5
H23A C23 H23B 109.5
C17 C23 H23C 109.5
H23A C23 H23C 109.5
H23B C23 H23C 109.5
C19 C24 H24A 109.5
C19 C24 H24B 109.5
H24A C24 H24B 109.5
C19 C24 H24C 109.5
H24A C24 H24C 109.5
H24B C24 H24C 109.5

loop_
_geom_bond_atom_site_label_1
_geom_bond_atom_site_label_2
_geom_bond_distance
O3 C16 1.217(3)
O4 C16 1.309(3)
O4 H10 1.03(5)
O2 C2 1.371(3)
O2 C8 1.437(3)
N3 O8 1.222(3)
N3 O7 1.225(3)
N3 C14 1.467(3)
N2 O5 1.226(3)
N2 O6 1.227(3)
N2 C12 1.471(3)
C12 C11 1.376(3)
C12 C13 1.381(4)
C10 C15 1.386(3)
C10 C11 1.397(3)
C10 C16 1.498(3)
C14 C15 1.384(3)
C14 C13 1.384(3)
N1 C7 1.321(3)
N1 H1 0.94(4)
N1 H2 0.90(4)
O1 C7 1.250(3)
C15 H15 0.9500
C1 C6 1.399(4)
C1 C2 1.411(3)
C1 C7 1.496(3)
C11 H11 0.9500
C6 C5 1.386(3)
C6 H6A 0.9500
C13 H13 0.9500
C4 C5 1.378(4)
C4 C3 1.386(4)
C4 H4A 0.9500
C5 H5A 0.9500
C3 C2 1.391(3)
C3 H3 0.9500
C8 C9 1.504(4)
C8 H8A 0.9900
C8 H8B 0.9900
C9 H9A 0.9800
C9 H9B 0.9800
C9 H9C 0.9800
C18 C19 1.382(4)
C18 C17 1.384(4)
C18 H18 0.9500
C17 C22 1.368(4)
C17 C23 1.509(4)
C20 C21 1.386(5)
C20 C19 1.438(5)
C20 H20 0.9500
C22 C21 1.351(5)
C22 H22 0.9500
C25 C21 1.518(5)
C25 H25A 0.9800
C25 H25B 0.9800
C25 H25C 0.9800
C19 C24 1.492(5)
C23 H23A 0.9800
C23 H23B 0.9800
C23 H23C 0.9800
C24 H24A 0.9800
C24 H24B 0.9800
C24 H24C 0.9800
